data_2300506
loop_
_publ_author_name
'Kong, Jianfei'
'Du, Jialei'
'Wang, Jiren'
'Chen, Zuofeng'

_publ_section_title
;
 Supramolecular organic frameworks of a Schiff base showing selective
 guest adsorption
;
_journal_issue 3
_journal_name_full 'Journal of Applied Crystallography'
_journal_page_first
;
;
_journal_paper_doi 10.1107/S1600576715005889
_journal_volume 48
_journal_year 2015
_chemical_formula_sum 'C24 H22 Cl6 N2 O4'
_chemical_formula_weight 615.14
_chemical_name_systematic
; 
 ? 
;
_space_group_IT_number 14
_symmetry_space_group_name_Hall '-P 2yn'
_symmetry_space_group_name_H-M 'P 1 21/n 1'
_atom_sites_solution_hydrogens geom
_atom_sites_solution_primary direct
_atom_sites_solution_secondary difmap
_audit_creation_method SHELXL-97
_cell_angle_alpha 90.00
_cell_angle_beta 99.6780(11)
_cell_angle_gamma 90.00
_cell_formula_units_Z 2
_cell_length_a 6.8524(3)
_cell_length_b 11.9655(5)
_cell_length_c 17.3274(8)
_cell_measurement_temperature 193(2)
_cell_volume 1400.50(11)
_computing_structure_refinement 'SHELXL-97 (Sheldrick, 1997)'
_computing_structure_solution 'SHELXS-97 (Sheldrick, 1990)'
_diffrn_ambient_temperature 193(2)
_diffrn_measured_fraction_theta_full 0.995
_diffrn_measured_fraction_theta_max 0.995
_diffrn_radiation_monochromator graphite
_diffrn_radiation_source 'fine-focus sealed tube'
_diffrn_radiation_type MoK\a
_diffrn_radiation_wavelength 0.71073
_diffrn_reflns_av_R_equivalents 0.0000
_diffrn_reflns_av_sigmaI/netI 0.0443
_diffrn_reflns_limit_h_max 8
_diffrn_reflns_limit_h_min 0
_diffrn_reflns_limit_k_max 15
_diffrn_reflns_limit_k_min 0
_diffrn_reflns_limit_l_max 22
_diffrn_reflns_limit_l_min -22
_diffrn_reflns_number 3190
_diffrn_reflns_theta_full 27.46
_diffrn_reflns_theta_max 27.46
_diffrn_reflns_theta_min 2.08
_exptl_absorpt_coefficient_mu 0.646
_exptl_absorpt_correction_T_max 0.8816
_exptl_absorpt_correction_T_min 0.8006
_exptl_crystal_density_diffrn 1.459
_exptl_crystal_density_method 'not measured'
_exptl_crystal_F_000 628
_exptl_crystal_size_max 0.36
_exptl_crystal_size_mid 0.25
_exptl_crystal_size_min 0.20
_refine_diff_density_max 0.562
_refine_diff_density_min -0.404
_refine_diff_density_rms 0.059
_refine_ls_extinction_method none
_refine_ls_goodness_of_fit_ref 0.933
_refine_ls_hydrogen_treatment mixed
_refine_ls_matrix_type full
_refine_ls_number_parameters 231
_refine_ls_number_reflns 3190
_refine_ls_number_restraints 0
_refine_ls_restrained_S_all 0.933
_refine_ls_R_factor_all 0.0990
_refine_ls_R_factor_gt 0.0592
_refine_ls_shift/su_max 0.000
_refine_ls_shift/su_mean 0.000
_refine_ls_structure_factor_coef Fsqd
_refine_ls_weighting_details 'calc w=1/[\s^2^(Fo^2^)+(0.1157P)^2^+0.0000P] where P=(Fo^2^+2Fc^2^)/3'
_refine_ls_weighting_scheme calc
_refine_ls_wR_factor_gt 0.1657
_refine_ls_wR_factor_ref 0.1826
_reflns_number_gt 1828
_reflns_number_total 3190
_reflns_threshold_expression >2sigma(I)
_cod_data_source_file te5001sup1.cif
_cod_data_source_block wang13a
_cod_database_code 2300506
_publcif_datablock.id {94dc9fbb-342b-4ff8-bb09-d7ad000295a4}

loop_
_symmetry_equiv_pos_as_xyz
'x, y, z'
'-x+1/2, y+1/2, -z+1/2'
'-x, -y, -z'
'x-1/2, -y-1/2, z-1/2'

loop_
_atom_site_label
_atom_site_type_symbol
_atom_site_fract_x
_atom_site_fract_y
_atom_site_fract_z
_atom_site_U_iso_or_equiv
_atom_site_adp_type
_atom_site_occupancy
_atom_site_symmetry_multiplicity
_atom_site_calc_flag
_atom_site_refinement_flags
_atom_site_disorder_assembly
_atom_site_disorder_group
Cl1 Cl 1.0349(10) 0.7239(10) -0.0001(8) 0.156(3) Uani 0.73(4) 1 d P A 1
Cl2 Cl 1.0462(9) 0.5887(6) 0.1415(3) 0.098(2) Uani 0.44(3) 1 d P A 1
Cl3 Cl 0.6933(7) 0.6494(4) 0.0541(3) 0.1031(17) Uani 0.524(15) 1 d P A 1
C12 C 0.9335(18) 0.6091(11) 0.0360(8) 0.050(4) Uani 0.231(10) 1 d P A 1
H12A H 0.9337 0.5406 0.0030 0.060 Uiso 0.231(10) 1 calc PR A 1
Cl1` Cl 1.041(3) 0.700(2) -0.0128(11) 0.146(5) Uani 0.27(4) 1 d P A 2
Cl2` Cl 1.0847(17) 0.5637(12) 0.1188(12) 0.190(4) Uani 0.56(3) 1 d P A 2
Cl3` Cl 0.6903(10) 0.6137(14) 0.0339(8) 0.216(4) Uani 0.476(15) 1 d P A 2
C12` C 0.9134(11) 0.6877(6) 0.0855(6) 0.132(4) Uani 0.769(10) 1 d P A 2
H12B H 0.9032 0.7534 0.1202 0.159 Uiso 0.769(10) 1 calc PR A 2
O1 O 0.0800(3) 0.09820(16) 0.17577(12) 0.0438(5) Uani 1 1 d . . .
H1 H 0.135(7) 0.102(4) 0.152(3) 0.085(16) Uiso 1 1 d . . .
O2 O 0.3331(3) -0.07374(16) 0.18351(12) 0.0571(6) Uani 1 1 d . . .
N1 N 0.0845(3) -0.34653(17) 0.38696(11) 0.0361(5) Uani 1 1 d . . .
C1 C 0.0572(4) 0.0090(2) 0.22116(14) 0.0378(6) Uani 1 1 d . . .
C11 C 0.4521(5) -0.1683(2) 0.1764(2) 0.0655(9) Uani 1 1 d . . .
H11C H 0.5503 -0.1497 0.1433 0.098 Uiso 1 1 calc R . .
H11B H 0.3685 -0.2298 0.1525 0.098 Uiso 1 1 calc R . .
H11A H 0.5199 -0.1910 0.2284 0.098 Uiso 1 1 calc R . .
C2 C -0.0956(4) 0.0085(2) 0.26281(17) 0.0494(7) Uani 1 1 d . . .
H2 H -0.189(5) 0.067(3) 0.2537(19) 0.064(9) Uiso 1 1 d . . .
C3 C -0.1221(5) -0.0806(2) 0.31062(18) 0.0516(7) Uani 1 1 d . . .
H3 H -0.223(5) -0.085(3) 0.3324(19) 0.057(9) Uiso 1 1 d . . .
C4 C 0.0049(4) -0.1715(2) 0.31803(15) 0.0423(6) Uani 1 1 d . . .
C5 C 0.1595(4) -0.1712(2) 0.27478(15) 0.0412(6) Uani 1 1 d . . .
H5 H 0.235(3) -0.219(2) 0.2785(13) 0.026(6) Uiso 1 1 d . . .
C6 C 0.1861(4) -0.0834(2) 0.22695(14) 0.0393(6) Uani 1 1 d . . .
C7 C -0.0234(4) -0.2601(2) 0.37227(15) 0.0422(6) Uani 1 1 d . . .
H7 H -0.123(4) -0.247(2) 0.3996(17) 0.049(8) Uiso 1 1 d . . .
C8 C 0.0368(3) -0.42326(19) 0.44352(13) 0.0342(5) Uani 1 1 d . . .
C9 C 0.1915(4) -0.4735(2) 0.49299(14) 0.0385(6) Uani 1 1 d . . .
H9 H 0.317(4) -0.459(2) 0.4862(16) 0.042(7) Uiso 1 1 d . . .
C10 C -0.1564(4) -0.4512(2) 0.45057(14) 0.0373(6) Uani 1 1 d . . .
H10 H -0.261(4) -0.422(2) 0.4189(15) 0.034(6) Uiso 1 1 d . . .

loop_
_atom_site_aniso_label
_atom_site_aniso_U_11
_atom_site_aniso_U_22
_atom_site_aniso_U_33
_atom_site_aniso_U_23
_atom_site_aniso_U_13
_atom_site_aniso_U_12
Cl1 0.115(3) 0.139(3) 0.231(6) 0.120(4) 0.080(3) 0.036(2)
Cl2 0.087(2) 0.103(3) 0.090(4) 0.030(3) -0.0219(16) -0.049(3)
Cl3 0.106(3) 0.114(3) 0.104(2) 0.0506(17) 0.059(2) 0.044(2)
C12 0.061(8) 0.030(7) 0.061(8) -0.002(5) 0.015(6) -0.007(5)
Cl1` 0.152(10) 0.163(10) 0.150(9) 0.013(12) 0.102(8) -0.009(8)
Cl2` 0.139(4) 0.169(5) 0.238(8) 0.126(5) -0.035(5) 0.007(5)
Cl3` 0.106(4) 0.306(10) 0.208(6) 0.158(6) -0.053(4) -0.060(5)
C12` 0.119(6) 0.083(5) 0.181(9) 0.056(5) -0.015(5) -0.024(4)
O1 0.0476(11) 0.0368(10) 0.0495(11) 0.0116(8) 0.0147(9) -0.0003(8)
O2 0.0690(12) 0.0412(11) 0.0719(13) 0.0136(9) 0.0427(11) 0.0100(9)
N1 0.0435(11) 0.0350(10) 0.0315(10) 0.0036(8) 0.0114(8) 0.0018(9)
C1 0.0446(13) 0.0307(12) 0.0376(13) 0.0036(10) 0.0056(10) -0.0021(10)
C11 0.070(2) 0.0438(16) 0.095(2) 0.0050(16) 0.0483(18) 0.0109(14)
C2 0.0536(16) 0.0391(14) 0.0591(17) 0.0135(13) 0.0200(13) 0.0133(13)
C3 0.0555(16) 0.0475(16) 0.0585(17) 0.0143(13) 0.0287(14) 0.0121(14)
C4 0.0536(14) 0.0372(13) 0.0386(13) 0.0066(11) 0.0149(11) 0.0061(11)
C5 0.0493(15) 0.0316(13) 0.0449(15) 0.0048(11) 0.0144(11) 0.0100(12)
C6 0.0456(13) 0.0357(13) 0.0391(13) -0.0004(10) 0.0142(10) -0.0008(11)
C7 0.0517(15) 0.0399(14) 0.0388(14) 0.0052(11) 0.0189(11) 0.0048(12)
C8 0.0456(13) 0.0304(11) 0.0293(11) 0.0009(9) 0.0143(9) 0.0056(10)
C9 0.0378(13) 0.0404(13) 0.0400(13) 0.0010(11) 0.0146(10) 0.0025(11)
C10 0.0381(13) 0.0401(13) 0.0336(13) 0.0050(10) 0.0058(10) 0.0089(11)

loop_
_atom_type_symbol
_atom_type_description
_atom_type_scat_dispersion_real
_atom_type_scat_dispersion_imag
_atom_type_scat_source
C C 0.0033 0.0016 'International Tables Vol C Tables 4.2.6.8 and 6.1.1.4'
H H 0.0000 0.0000 'International Tables Vol C Tables 4.2.6.8 and 6.1.1.4'
N N 0.0061 0.0033 'International Tables Vol C Tables 4.2.6.8 and 6.1.1.4'
O O 0.0106 0.0060 'International Tables Vol C Tables 4.2.6.8 and 6.1.1.4'
Cl Cl 0.1484 0.1585 'International Tables Vol C Tables 4.2.6.8 and 6.1.1.4'

loop_
_geom_angle_atom_site_label_1
_geom_angle_atom_site_label_2
_geom_angle_atom_site_label_3
_geom_angle
_geom_angle_site_symmetry_1
Cl1 C12 Cl3 106.9(8) .
Cl1 C12 Cl2 109.6(8) .
Cl3 C12 Cl2 96.0(7) .
Cl3` C12` Cl2` 100.9(7) .
Cl3` C12` Cl1` 93.7(9) .
Cl2` C12` Cl1` 88.9(11) .
C6 O2 C11 118.2(2) .
C7 N1 C8 118.0(2) .
O1 C1 C2 119.0(2) .
O1 C1 C6 122.0(2) .
C2 C1 C6 119.0(2) .
C1 C2 C3 120.6(3) .
C2 C3 C4 121.2(3) .
C3 C4 C5 118.0(2) .
C3 C4 C7 118.9(2) .
C5 C4 C7 123.1(2) .
C6 C5 C4 121.1(2) .
O2 C6 C5 125.9(2) .
O2 C6 C1 114.1(2) .
C5 C6 C1 120.0(2) .
N1 C7 C4 125.9(2) .
C9 C8 C10 118.9(2) .
C9 C8 N1 117.8(2) .
C10 C8 N1 123.3(2) .
C10 C9 C8 121.1(2) 3_546
C9 C10 C8 120.0(2) 3_546

loop_
_geom_bond_atom_site_label_1
_geom_bond_atom_site_label_2
_geom_bond_distance
_geom_bond_site_symmetry_2
Cl1 C12 1.705(14) .
Cl2 C12 1.877(14) .
Cl3 C12 1.793(13) .
Cl1` C12` 2.045(18) .
Cl2` C12` 1.919(15) .
Cl3` C12` 1.860(13) .
O1 C1 1.351(3) .
O2 C6 1.360(3) .
O2 C11 1.412(3) .
N1 C7 1.272(3) .
N1 C8 1.421(3) .
C1 C2 1.368(4) .
C1 C6 1.407(3) .
C2 C3 1.380(4) .
C3 C4 1.386(4) .
C4 C5 1.396(4) .
C4 C7 1.451(3) .
C5 C6 1.370(3) .
C8 C9 1.384(3) .
C8 C10 1.390(3) .
C9 C10 1.380(3) 3_546
C10 C9 1.380(3) 3_546

loop_
_geom_torsion_atom_site_label_1
_geom_torsion_atom_site_label_2
_geom_torsion_atom_site_label_3
_geom_torsion_atom_site_label_4
_geom_torsion
_geom_torsion_site_symmetry_4
O1 C1 C2 C3 -179.1(3) .
C6 C1 C2 C3 0.8(4) .
C1 C2 C3 C4 0.2(5) .
C2 C3 C4 C5 -0.8(5) .
C2 C3 C4 C7 176.7(3) .
C3 C4 C5 C6 0.6(4) .
C7 C4 C5 C6 -176.9(3) .
C11 O2 C6 C5 10.6(4) .
C11 O2 C6 C1 -170.9(3) .
C4 C5 C6 O2 178.8(3) .
C4 C5 C6 C1 0.4(4) .
O1 C1 C6 O2 0.3(3) .
C2 C1 C6 O2 -179.7(2) .
O1 C1 C6 C5 178.9(2) .
C2 C1 C6 C5 -1.1(4) .
C8 N1 C7 C4 178.5(2) .
C3 C4 C7 N1 -177.7(3) .
C5 C4 C7 N1 -0.3(4) .
C7 N1 C8 C9 -142.2(2) .
C7 N1 C8 C10 38.8(3) .
C10 C8 C9 C10 -1.0(4) 3_546
N1 C8 C9 C10 179.9(2) 3_546
C9 C8 C10 C9 1.0(4) 3_546
N1 C8 C10 C9 -180.0(2) 3_546

_cod_database_fobs_code 2300506
